data_4338246
loop_
_publ_author_name
'Chitnis, Saurabh S.'
'Burford, Neil'
'McDonald, Robert'
'Ferguson, Michael J.'

_publ_section_title
;
 Prototypical Phosphine Complexes of Antimony(III).
;
_journal_issue 10
_journal_name_full 'Inorganic chemistry'
_journal_page_first 5359
_journal_page_last 5372
_journal_paper_doi 10.1021/ic500723y
_journal_volume 53
_journal_year 2014
_chemical_formula_sum 'C9 H14 Cl2 P Sb'
_chemical_formula_weight 345.82
_chemical_name_systematic
; 
 ? 
;
_space_group_IT_number 14
_symmetry_cell_setting monoclinic
_symmetry_space_group_name_Hall '-P 2yn'
_symmetry_space_group_name_H-M 'P 1 21/n 1'
_atom_sites_solution_hydrogens geom
_atom_sites_solution_primary direct
_atom_sites_solution_secondary difmap
_audit_creation_method SHELXL-97
_cell_angle_alpha 90.00
_cell_angle_beta 93.8302(3)
_cell_angle_gamma 90.00
_cell_formula_units_Z 4
_cell_length_a 6.8302(2)
_cell_length_b 17.8515(5)
_cell_length_c 10.5339(3)
_cell_measurement_reflns_used 9938
_cell_measurement_temperature 173(2)
_cell_measurement_theta_max 27.46
_cell_measurement_theta_min 2.25
_cell_volume 1281.52(6)
_computing_cell_refinement 'Bruker SAINT'
_computing_data_collection 'Bruker APEX2'
_computing_data_reduction 'Bruker SAINT'
_computing_molecular_graphics 'Bruker SHELXTL'
_computing_publication_material 'Bruker SHELXTL'
_computing_structure_refinement 'SHELXL-97 (Sheldrick, 2008)'
_computing_structure_solution 'SHELXS-97 (Sheldrick, 2008)'
_diffrn_ambient_temperature 173(2)
_diffrn_measured_fraction_theta_full 1.000
_diffrn_measured_fraction_theta_max 1.000
_diffrn_measurement_device_type 'Bruker APEX-II CCD'
_diffrn_measurement_method '\w scans'
_diffrn_radiation_monochromator graphite
_diffrn_radiation_source 'fine-focus sealed tube'
_diffrn_radiation_type MoK\a
_diffrn_radiation_wavelength 0.71073
_diffrn_reflns_av_R_equivalents 0.0153
_diffrn_reflns_av_sigmaI/netI 0.0127
_diffrn_reflns_limit_h_max 8
_diffrn_reflns_limit_h_min -8
_diffrn_reflns_limit_k_max 23
_diffrn_reflns_limit_k_min -23
_diffrn_reflns_limit_l_max 13
_diffrn_reflns_limit_l_min -13
_diffrn_reflns_number 11384
_diffrn_reflns_theta_full 27.49
_diffrn_reflns_theta_max 27.49
_diffrn_reflns_theta_min 2.25
_exptl_absorpt_coefficient_mu 2.653
_exptl_absorpt_correction_T_max 0.8744
_exptl_absorpt_correction_T_min 0.4435
_exptl_absorpt_correction_type numerical
_exptl_absorpt_process_details 'SADABS (Sheldrick, 2008)'
_exptl_crystal_colour colourless
_exptl_crystal_density_diffrn 1.792
_exptl_crystal_density_method 'not measured'
_exptl_crystal_description needle
_exptl_crystal_F_000 672
_exptl_crystal_size_max 0.37
_exptl_crystal_size_mid 0.08
_exptl_crystal_size_min 0.05
_refine_diff_density_max 0.249
_refine_diff_density_min -0.852
_refine_diff_density_rms 0.097
_refine_ls_extinction_method none
_refine_ls_goodness_of_fit_ref 1.173
_refine_ls_hydrogen_treatment constr
_refine_ls_matrix_type full
_refine_ls_number_parameters 121
_refine_ls_number_reflns 2940
_refine_ls_number_restraints 0
_refine_ls_restrained_S_all 1.173
_refine_ls_R_factor_all 0.0175
_refine_ls_R_factor_gt 0.0163
_refine_ls_shift/su_max 0.003
_refine_ls_shift/su_mean 0.000
_refine_ls_structure_factor_coef Fsqd
_refine_ls_weighting_details 'calc w=1/[\s^2^(Fo^2^)+(0.0196P)^2^+0.4287P] where P=(Fo^2^+2Fc^2^)/3'
_refine_ls_weighting_scheme calc
_refine_ls_wR_factor_gt 0.0405
_refine_ls_wR_factor_ref 0.0411
_reflns_number_gt 2778
_reflns_number_total 2940
_reflns_threshold_expression I>2\s(I)
_cod_data_source_file ic500723y_si_002.cif
_cod_data_source_block vic12a1
_cod_depositor_comments
;
The following automatic conversions were performed:

'_symmetry_cell_setting' value 'Monoclinic' changed to 'monoclinic'
according to
/usr/data/users/saulius/crontab/automatic-downloads/rss-feeds/ACS/lib/dictionaries/cif_core.dic
dictionary named 'cif_core.dic' version 2.4.2 from 2011-04-26.

Automatic conversion script
Id: cif_fix_values 2281 2013-09-26 08:29:07Z andrius 

 Adding full bibliography for 4338238--4338252.cif.
;
_cod_original_sg_symbol_H-M P2(1)/n
_cod_database_code 4338246

loop_
_symmetry_equiv_pos_as_xyz
'x, y, z'
'-x+1/2, y+1/2, -z+1/2'
'-x, -y, -z'
'x-1/2, -y-1/2, z-1/2'

loop_
_atom_site_label
_atom_site_type_symbol
_atom_site_fract_x
_atom_site_fract_y
_atom_site_fract_z
_atom_site_U_iso_or_equiv
_atom_site_adp_type
_atom_site_occupancy
_atom_site_symmetry_multiplicity
_atom_site_calc_flag
_atom_site_refinement_flags
Sb Sb 0.550699(15) 0.064858(6) 0.783754(10) 0.02501(5) Uani 1 1 d .
Cl1 Cl 0.76016(6) 0.18314(3) 0.73178(5) 0.03906(11) Uani 1 1 d .
Cl2 Cl 0.28867(7) -0.02560(2) 0.85406(4) 0.03884(11) Uani 1 1 d .
P P 0.39153(6) 0.16529(2) 0.91666(4) 0.02352(9) Uani 1 1 d .
C1 C 0.3746(2) 0.08730(9) 0.60947(15) 0.0241(3) Uani 1 1 d .
C2 C 0.4716(3) 0.10515(11) 0.50123(17) 0.0351(4) Uani 1 1 d .
H2 H 0.6099 0.1116 0.5079 0.042 Uiso 1 1 calc R
C3 C 0.3692(3) 0.11361(11) 0.38403(17) 0.0385(4) Uani 1 1 d .
H3 H 0.4377 0.1254 0.3110 0.046 Uiso 1 1 calc R
C4 C 0.1690(3) 0.10503(10) 0.37340(17) 0.0347(4) Uani 1 1 d .
H4 H 0.0986 0.1106 0.2931 0.042 Uiso 1 1 calc R
C5 C 0.0709(3) 0.08827(11) 0.48013(19) 0.0363(4) Uani 1 1 d .
H5 H -0.0678 0.0831 0.4731 0.044 Uiso 1 1 calc R
C6 C 0.1727(3) 0.07879(10) 0.59784(17) 0.0297(3) Uani 1 1 d .
H6 H 0.1036 0.0665 0.6703 0.036 Uiso 1 1 calc R
C7 C 0.1993(3) 0.13186(12) 1.01078(18) 0.0406(4) Uani 1 1 d .
H7A H 0.1550 0.1727 1.0640 0.049 Uiso 1 1 calc R
H7B H 0.2491 0.0906 1.0651 0.049 Uiso 1 1 calc R
H7C H 0.0890 0.1141 0.9544 0.049 Uiso 1 1 calc R
C8 C 0.2857(3) 0.23905(10) 0.81815(17) 0.0331(4) Uani 1 1 d .
H8A H 0.2524 0.2815 0.8717 0.040 Uiso 1 1 calc R
H8B H 0.1667 0.2206 0.7712 0.040 Uiso 1 1 calc R
H8C H 0.3804 0.2553 0.7579 0.040 Uiso 1 1 calc R
C9 C 0.5750(3) 0.20717(10) 1.02448(16) 0.0333(4) Uani 1 1 d .
H9A H 0.5149 0.2466 1.0736 0.040 Uiso 1 1 calc R
H9B H 0.6787 0.2289 0.9761 0.040 Uiso 1 1 calc R
H9C H 0.6316 0.1688 1.0826 0.040 Uiso 1 1 calc R

loop_
_atom_site_aniso_label
_atom_site_aniso_U_11
_atom_site_aniso_U_22
_atom_site_aniso_U_33
_atom_site_aniso_U_23
_atom_site_aniso_U_13
_atom_site_aniso_U_12
Sb 0.02607(7) 0.02386(7) 0.02503(7) -0.00240(4) 0.00124(4) 0.00245(4)
Cl1 0.0319(2) 0.0458(3) 0.0403(2) -0.0069(2) 0.00867(18) -0.01413(19)
Cl2 0.0506(3) 0.0281(2) 0.0381(2) 0.00624(17) 0.00496(19) -0.00741(18)
P 0.0279(2) 0.0239(2) 0.01845(19) -0.00085(15) -0.00069(15) 0.00335(15)
C1 0.0285(8) 0.0206(7) 0.0234(7) -0.0029(6) 0.0047(6) -0.0006(6)
C2 0.0307(9) 0.0469(11) 0.0283(9) -0.0035(8) 0.0073(7) -0.0047(8)
C3 0.0489(11) 0.0442(11) 0.0235(8) -0.0028(8) 0.0096(8) -0.0023(9)
C4 0.0463(11) 0.0308(9) 0.0262(8) -0.0028(7) -0.0040(7) 0.0042(7)
C5 0.0288(9) 0.0410(10) 0.0385(10) 0.0012(8) -0.0021(7) 0.0023(8)
C6 0.0296(9) 0.0309(8) 0.0292(9) 0.0008(7) 0.0059(7) 0.0004(7)
C7 0.0461(11) 0.0442(11) 0.0333(10) -0.0010(8) 0.0164(8) 0.0019(9)
C8 0.0354(9) 0.0288(9) 0.0337(9) 0.0030(7) -0.0078(7) 0.0068(7)
C9 0.0406(10) 0.0308(9) 0.0268(8) -0.0066(7) -0.0103(7) 0.0066(7)

loop_
_atom_type_symbol
_atom_type_description
_atom_type_scat_dispersion_real
_atom_type_scat_dispersion_imag
_atom_type_scat_source
C C 0.0033 0.0016 'International Tables Vol C Tables 4.2.6.8 and 6.1.1.4'
H H 0.0000 0.0000 'International Tables Vol C Tables 4.2.6.8 and 6.1.1.4'
P P 0.1023 0.0942 'International Tables Vol C Tables 4.2.6.8 and 6.1.1.4'
Cl Cl 0.1484 0.1585 'International Tables Vol C Tables 4.2.6.8 and 6.1.1.4'
Sb Sb -0.5866 1.5461 'International Tables Vol C Tables 4.2.6.8 and 6.1.1.4'

loop_
_geom_angle_atom_site_label_1
_geom_angle_atom_site_label_2
_geom_angle_atom_site_label_3
_geom_angle
C1 Sb Cl2 90.14(4)
C1 Sb P 95.85(4)
Cl2 Sb P 87.297(15)
C1 Sb Cl1 87.36(4)
Cl2 Sb Cl1 165.689(16)
P Sb Cl1 78.952(15)
C9 P C8 107.25(8)
C9 P C7 107.07(9)
C8 P C7 106.31(9)
C9 P Sb 109.46(6)
C8 P Sb 111.47(6)
C7 P Sb 114.91(7)
C6 C1 C2 118.54(16)
C6 C1 Sb 123.28(12)
C2 C1 Sb 117.96(12)
C3 C2 C1 121.00(17)
C4 C3 C2 120.05(17)
C3 C4 C5 119.54(17)
C4 C5 C6 120.80(17)
C1 C6 C5 120.07(16)

loop_
_geom_bond_atom_site_label_1
_geom_bond_atom_site_label_2
_geom_bond_distance
Sb C1 2.1640(16)
Sb Cl2 2.5566(5)
Sb P 2.5612(4)
Sb Cl1 2.6286(5)
P C9 1.7971(17)
P C8 1.7981(17)
P C7 1.7992(19)
C1 C6 1.384(2)
C1 C2 1.393(2)
C2 C3 1.386(3)
C3 C4 1.373(3)
C4 C5 1.379(3)
C5 C6 1.391(3)

loop_
_geom_torsion_atom_site_label_1
_geom_torsion_atom_site_label_2
_geom_torsion_atom_site_label_3
_geom_torsion_atom_site_label_4
_geom_torsion
C1 Sb P C9 -143.08(8)
Cl2 Sb P C9 127.06(7)
Cl1 Sb P C9 -56.92(7)
C1 Sb P C8 -24.59(8)
Cl2 Sb P C8 -114.46(7)
Cl1 Sb P C8 61.56(7)
C1 Sb P C7 96.44(9)
Cl2 Sb P C7 6.57(8)
Cl1 Sb P C7 -177.41(8)
Cl2 Sb C1 C6 25.05(14)
P Sb C1 C6 -62.25(14)
Cl1 Sb C1 C6 -140.85(14)
Cl2 Sb C1 C2 -149.45(13)
P Sb C1 C2 123.25(13)
Cl1 Sb C1 C2 44.65(13)
C6 C1 C2 C3 -0.6(3)
Sb C1 C2 C3 174.20(15)
C1 C2 C3 C4 0.6(3)
C2 C3 C4 C5 0.3(3)
C3 C4 C5 C6 -1.0(3)
C2 C1 C6 C5 -0.2(3)
Sb C1 C6 C5 -174.68(14)
C4 C5 C6 C1 1.0(3)
